data_7717781
loop_
_publ_author_name
'Holzhauer, Laura'
'Shekhovtsev, Vitalii'
'Bruschi, Cecilia'
'Gunther, Mathis'
'Fuhr, Olaf'
'Hodapp, Patrick PH'
'Bizzarri, Claudia'
'Wenzel, Wolfgang'
'Jung, Nicole'
'Braese, Stefan'

_publ_section_title
;
 Identification of novel triazolylquinoxaline-based metal complexes
 supported by experimental and virtual screenings
;
_journal_name_full 'Dalton Transactions'
_journal_paper_doi 10.1039/D4DT02068E
_journal_year 2025
_chemical_formula_moiety 'C32 H42 Ag2 N12 O8 S2, 2(C2 H6 O S)'
_chemical_formula_sum 'C36 H54 Ag2 N12 O10 S4'
_chemical_formula_weight 1158.89
_space_group_crystal_system monoclinic
_space_group_IT_number 14
_space_group_name_Hall '-P 2yn'
_space_group_name_H-M_alt 'P 1 21/n 1'
_atom_sites_solution_hydrogens geom
_atom_sites_solution_primary dual
_audit_creation_date 2021-03-23
_audit_creation_method
;
Olex2 1.2
(compiled 2018.05.29 svn.r3508 for OlexSys, GUI svn.r5506)
;
_audit_update_record
;
2024-02-28 deposited with the CCDC.	2024-12-10 downloaded from the CCDC.
;
_cell_angle_alpha 90
_cell_angle_beta 101.446(5)
_cell_angle_gamma 90
_cell_formula_units_Z 2
_cell_length_a 8.5389(4)
_cell_length_b 16.5984(8)
_cell_length_c 17.4856(11)
_cell_measurement_reflns_used 17918
_cell_measurement_temperature 180
_cell_measurement_theta_max 33.82
_cell_measurement_theta_min 2.38
_cell_volume 2429.0(2)
_computing_molecular_graphics 'Olex2 (Dolomanov et al., 2009)'
_computing_publication_material 'Olex2 (Dolomanov et al., 2009)'
_computing_structure_refinement 'ShelXL (Sheldrick, 2015)'
_computing_structure_solution 'ShelXT (Sheldrick, 2015)'
_diffrn_ambient_temperature 180
_diffrn_detector Pilatus300K
_diffrn_detector_area_resol_mean 5.81
_diffrn_detector_type DECTRIS
_diffrn_measured_fraction_theta_full 0.998
_diffrn_measured_fraction_theta_max 0.996
_diffrn_measurement_device '4-circle goniometer'
_diffrn_measurement_device_type 'Stoe StadiVari'
_diffrn_measurement_method 'rotation method'
_diffrn_radiation_collimation '0.6 mm diameter'
_diffrn_radiation_monochromator 'multilayer optics'
_diffrn_radiation_polarisn_norm 0
_diffrn_radiation_probe x-ray
_diffrn_radiation_type MoK\a
_diffrn_radiation_wavelength 0.71073
_diffrn_reflns_av_R_equivalents 0.0451
_diffrn_reflns_av_unetI/netI 0.0524
_diffrn_reflns_Laue_measured_fraction_full 0.998
_diffrn_reflns_Laue_measured_fraction_max 0.996
_diffrn_reflns_limit_h_max 12
_diffrn_reflns_limit_h_min -7
_diffrn_reflns_limit_k_max 23
_diffrn_reflns_limit_k_min -23
_diffrn_reflns_limit_l_max 24
_diffrn_reflns_limit_l_min -24
_diffrn_reflns_number 18757
_diffrn_reflns_point_group_measured_fraction_full 0.998
_diffrn_reflns_point_group_measured_fraction_max 0.996
_diffrn_reflns_theta_full 25.242
_diffrn_reflns_theta_max 30.000
_diffrn_reflns_theta_min 2.377
_diffrn_source 'Mo GeniX 3D HF'
_diffrn_source_current 1.000
_diffrn_source_power 0.050
_diffrn_source_target Mo
_diffrn_source_type 'microfocus sealed X-ray tube'
_diffrn_source_voltage 50
_exptl_absorpt_coefficient_mu 1.042
_exptl_absorpt_correction_T_max 1.0000
_exptl_absorpt_correction_T_min 0.1285
_exptl_absorpt_correction_type multi-scan
_exptl_absorpt_process_details
;
STOE LANA, absorption correction by scaling of reflection intensities.
J. Koziskova, F. Hahn, J. Richter, J. Kozisek, "Comparison of different
absorption corrections on the model structure of tetrakis(\m~2~-acetato)-
diaqua-di-copper(II)", Acta Chimica Slovaca, vol. 9, no. 2, 2016, pp. 136 - 140.
;
_exptl_crystal_colour colourless
_exptl_crystal_colour_primary colourless
_exptl_crystal_density_diffrn 1.585
_exptl_crystal_description needle
_exptl_crystal_F_000 1184
_exptl_crystal_size_max 0.18
_exptl_crystal_size_mid 0.04
_exptl_crystal_size_min 0.03
_refine_diff_density_max 1.145
_refine_diff_density_min -0.938
_refine_diff_density_rms 0.132
_refine_ls_extinction_method none
_refine_ls_goodness_of_fit_ref 0.975
_refine_ls_hydrogen_treatment constr
_refine_ls_matrix_type full
_refine_ls_number_parameters 301
_refine_ls_number_reflns 7054
_refine_ls_number_restraints 0
_refine_ls_restrained_S_all 0.975
_refine_ls_R_factor_all 0.0774
_refine_ls_R_factor_gt 0.0515
_refine_ls_shift/su_max 0.001
_refine_ls_shift/su_mean 0.000
_refine_ls_structure_factor_coef Fsqd
_refine_ls_weighting_details 'w=1/[\s^2^(Fo^2^)+(0.0935P)^2^] where P=(Fo^2^+2Fc^2^)/3'
_refine_ls_weighting_scheme calc
_refine_ls_wR_factor_gt 0.1338
_refine_ls_wR_factor_ref 0.1462
_reflns_Friedel_coverage 0.000
_reflns_number_gt 4867
_reflns_number_total 7054
_reflns_threshold_expression 'I > 2\s(I)'
_cod_data_source_file d4dt02068e3.cif
_cod_data_source_block cml-r46
_cod_database_code 7717781
_shelx_shelxl_version_number 2018/3
_shelx_space_group_comment
;
The symmetry employed for this shelxl refinement is uniquely defined
by the following loop, which should always be used as a source of
symmetry information in preference to the above space-group names.
They are only intended as comments.
;
_shelx_estimated_absorpt_t_max 0.969
_shelx_estimated_absorpt_t_min 0.835
_olex2_refinement_description
;
1. Fixed Uiso
 At 1.2 times of:
  All C(H) groups, All C(H,H) groups
 At 1.5 times of:
  All C(H,H,H) groups, All C(H,H,H,H,H,H) groups
2. Others
 Fixed Sof: S2A(0.75) S2B(0.25) H17A(0.75) H17B(0.75) H17C(0.75) H17D(0.25)
 H17E(0.25) H17F(0.25) H18A(0.75) H18B(0.75) H18C(0.75) H18D(0.25) H18E(0.25)
 H18F(0.25)
3.a Secondary CH2 refined with riding coordinates:
 C11(H11A,H11B), C12(H12A,H12B), C13(H13A,H13B)
3.b Me refined with riding coordinates:
 C17(H17A,H17B,H17C), C17(H17D,H17E,H17F), C18(H18A,H18B,H18C), C18(H18D,H18E,
 H18F)
3.c Aromatic/amide H refined with riding coordinates:
 C3(H3), C4(H4), C5(H5), C6(H6), C7(H7), C9(H9)
3.d Idealised Me refined as rotating group:
 C14(H14A,H14B,H14C), C15(H15A,H15B,H15C), C16(H16A,H16B,H16C)
;
_olex2_submission_special_instructions 'No special instructions were received'

loop_
_space_group_symop_operation_xyz
'x, y, z'
'-x+1/2, y+1/2, -z+1/2'
'-x, -y, -z'
'x-1/2, -y-1/2, z-1/2'

loop_
_atom_site_label
_atom_site_type_symbol
_atom_site_fract_x
_atom_site_fract_y
_atom_site_fract_z
_atom_site_U_iso_or_equiv
_atom_site_adp_type
_atom_site_occupancy
_atom_site_site_symmetry_order
_atom_site_calc_flag
_atom_site_refinement_flags_posn
_atom_site_refinement_flags_adp
_atom_site_refinement_flags_occupancy
_atom_site_disorder_assembly
_atom_site_disorder_group
Ag1 Ag 0.34461(3) 0.54266(2) 0.69765(2) 0.03580(10) Uani 1 1 d . . . . .
S1 S 0.50277(12) 0.73883(6) 0.74010(7) 0.0542(3) Uani 1 1 d . . . . .
O1 O 0.2039(3) 0.44769(16) 0.77202(16) 0.0428(6) Uani 1 1 d . . . . .
O2 O 0.2223(4) 0.56795(19) 0.81653(19) 0.0603(8) Uani 1 1 d . . . . .
O3 O 0.1087(4) 0.47616(19) 0.87395(19) 0.0564(8) Uani 1 1 d . . . . .
O4 O 0.5378(3) 0.65003(17) 0.7347(2) 0.0576(8) Uani 1 1 d . . . . .
N1 N 0.8014(3) 0.41977(17) 0.42268(15) 0.0283(5) Uani 1 1 d . . . . .
N2 N 0.9753(3) 0.40260(16) 0.57656(14) 0.0268(5) Uani 1 1 d . . . . .
N3 N 0.7499(3) 0.43454(16) 0.62429(15) 0.0252(5) Uani 1 1 d . . . . .
N4 N 0.5934(3) 0.45379(17) 0.61192(15) 0.0292(5) Uani 1 1 d . . . . .
N5 N 0.5611(3) 0.46585(17) 0.68121(15) 0.0310(6) Uani 1 1 d . . . . .
N6 N 0.1782(3) 0.49717(19) 0.82213(17) 0.0341(6) Uani 1 1 d . . . . .
C1 C 0.9602(3) 0.39863(19) 0.43637(18) 0.0265(6) Uani 1 1 d . . . . .
C2 C 1.0473(3) 0.39033(18) 0.51429(18) 0.0274(6) Uani 1 1 d . . . . .
C3 C 1.2116(3) 0.3714(2) 0.5269(2) 0.0333(7) Uani 1 1 d . . . . .
H3 H 1.272241 0.366957 0.578488 0.040 Uiso 1 1 calc R . . . .
C4 C 1.2828(4) 0.3596(2) 0.4643(2) 0.0374(8) Uani 1 1 d . . . . .
H4 H 1.392840 0.345776 0.473119 0.045 Uiso 1 1 calc R . . . .
C5 C 1.1971(4) 0.3674(2) 0.3873(2) 0.0363(7) Uani 1 1 d . . . . .
H5 H 1.249669 0.359611 0.344773 0.044 Uiso 1 1 calc R . . . .
C6 C 1.0369(4) 0.3863(2) 0.37339(19) 0.0328(7) Uani 1 1 d . . . . .
H6 H 0.978567 0.391049 0.321354 0.039 Uiso 1 1 calc R . . . .
C7 C 0.7349(3) 0.43052(19) 0.48308(18) 0.0261(6) Uani 1 1 d . . . . .
H7 H 0.625291 0.444997 0.475541 0.031 Uiso 1 1 calc R . . . .
C8 C 0.8255(3) 0.42070(18) 0.55997(17) 0.0253(6) Uani 1 1 d . . . . .
C9 C 0.8164(4) 0.4351(2) 0.70117(17) 0.0287(6) Uani 1 1 d . . . . .
H9 H 0.924236 0.423793 0.724705 0.034 Uiso 1 1 calc R . . . .
C10 C 0.6951(4) 0.45552(19) 0.73751(18) 0.0295(6) Uani 1 1 d . . . . .
C11 C 0.6928(4) 0.4671(2) 0.8223(2) 0.0378(8) Uani 1 1 d . . . . .
H11A H 0.636008 0.517956 0.828533 0.045 Uiso 1 1 calc R . . . .
H11B H 0.804198 0.472864 0.851390 0.045 Uiso 1 1 calc R . . . .
C12 C 0.6131(4) 0.3985(2) 0.8582(2) 0.0409(8) Uani 1 1 d . . . . .
H12A H 0.508200 0.386502 0.824504 0.049 Uiso 1 1 calc R . . . .
H12B H 0.680118 0.349574 0.860831 0.049 Uiso 1 1 calc R . . . .
C13 C 0.5889(5) 0.4196(3) 0.9398(2) 0.0536(10) Uani 1 1 d . . . . .
H13A H 0.693062 0.435747 0.971920 0.064 Uiso 1 1 calc R . . . .
H13B H 0.516335 0.466507 0.936203 0.064 Uiso 1 1 calc R . . . .
C14 C 0.5206(7) 0.3516(4) 0.9807(3) 0.0794(17) Uani 1 1 d . . . . .
H14A H 0.415165 0.336776 0.950610 0.119 Uiso 1 1 calc GR . . . .
H14B H 0.510407 0.369223 1.032982 0.119 Uiso 1 1 calc GR . . . .
H14C H 0.592024 0.304929 0.984984 0.119 Uiso 1 1 calc GR . . . .
C15 C 0.3728(10) 0.7496(3) 0.8022(4) 0.115(3) Uani 1 1 d . . . . .
H15A H 0.276370 0.717749 0.783016 0.172 Uiso 1 1 calc GR . . . .
H15B H 0.343911 0.806473 0.804986 0.172 Uiso 1 1 calc GR . . . .
H15C H 0.423731 0.730612 0.854329 0.172 Uiso 1 1 calc GR . . . .
C16 C 0.3740(15) 0.7643(4) 0.6538(3) 0.216(7) Uani 1 1 d . . . . .
H16A H 0.433853 0.791892 0.619144 0.324 Uiso 1 1 calc GR . . . .
H16B H 0.290271 0.800135 0.665167 0.324 Uiso 1 1 calc GR . . . .
H16C H 0.325060 0.715355 0.628260 0.324 Uiso 1 1 calc GR . . . .
S2A S 0.66603(15) 0.19353(9) 0.58092(8) 0.0484(3) Uani 0.75 1 d . . P A 1
S2B S 0.5342(4) 0.2133(2) 0.5627(2) 0.0389(7) Uani 0.25 1 d . . P A 2
O5 O 0.6655(4) 0.26901(19) 0.5366(2) 0.0661(9) Uani 1 1 d . . . . .
C17 C 0.5333(9) 0.1275(4) 0.5284(4) 0.112(3) Uani 1 1 d . . . . .
H17A H 0.533371 0.077222 0.557833 0.168 Uiso 0.75 1 calc R . P A 1
H17B H 0.425943 0.151119 0.518926 0.168 Uiso 0.75 1 calc R . P A 1
H17C H 0.564229 0.116277 0.478459 0.168 Uiso 0.75 1 calc R . P A 1
H17D H 0.450910 0.095160 0.545868 0.168 Uiso 0.25 1 calc R . P A 2
H17E H 0.510255 0.130479 0.471335 0.168 Uiso 0.25 1 calc R . P A 2
H17F H 0.638005 0.102430 0.546395 0.168 Uiso 0.25 1 calc R . P A 2
C18 C 0.5607(6) 0.2137(4) 0.6586(3) 0.0799(17) Uani 1 1 d . . . . .
H18A H 0.558292 0.164726 0.689676 0.120 Uiso 0.75 1 calc R . P A 1
H18B H 0.615483 0.256663 0.691940 0.120 Uiso 0.75 1 calc R . P A 1
H18C H 0.451188 0.230518 0.636308 0.120 Uiso 0.75 1 calc R . P A 1
H18D H 0.560345 0.269316 0.677217 0.120 Uiso 0.25 1 calc R . P A 2
H18E H 0.474237 0.183455 0.674786 0.120 Uiso 0.25 1 calc R . P A 2
H18F H 0.663451 0.188402 0.680762 0.120 Uiso 0.25 1 calc R . P A 2

loop_
_atom_site_aniso_label
_atom_site_aniso_U_11
_atom_site_aniso_U_22
_atom_site_aniso_U_33
_atom_site_aniso_U_23
_atom_site_aniso_U_13
_atom_site_aniso_U_12
Ag1 0.03183(14) 0.04256(17) 0.03618(14) 0.00148(11) 0.01443(10) 0.00748(11)
S1 0.0495(5) 0.0334(5) 0.0868(8) -0.0081(5) 0.0309(5) -0.0101(4)
O1 0.0447(13) 0.0385(15) 0.0496(14) -0.0050(12) 0.0196(12) 0.0002(11)
O2 0.084(2) 0.0356(15) 0.0670(19) -0.0025(15) 0.0300(16) -0.0126(16)
O3 0.0660(18) 0.0558(18) 0.0580(17) 0.0093(14) 0.0383(15) 0.0005(15)
O4 0.0427(13) 0.0365(15) 0.099(2) -0.0064(16) 0.0266(15) 0.0014(12)
N1 0.0248(11) 0.0265(14) 0.0362(13) 0.0011(11) 0.0119(10) 0.0011(10)
N2 0.0210(10) 0.0261(13) 0.0352(12) -0.0039(11) 0.0101(9) 0.0016(10)
N3 0.0213(10) 0.0250(12) 0.0314(12) -0.0003(10) 0.0100(9) 0.0020(9)
N4 0.0225(11) 0.0337(15) 0.0331(12) -0.0022(11) 0.0100(10) 0.0062(10)
N5 0.0282(12) 0.0360(15) 0.0311(12) 0.0008(11) 0.0116(10) 0.0043(11)
N6 0.0295(12) 0.0343(16) 0.0403(14) 0.0058(13) 0.0109(11) -0.0003(12)
C1 0.0223(12) 0.0217(14) 0.0379(15) -0.0029(12) 0.0119(11) 0.0003(11)
C2 0.0242(12) 0.0201(14) 0.0404(15) -0.0037(13) 0.0126(11) -0.0025(11)
C3 0.0208(12) 0.0329(17) 0.0471(17) -0.0005(15) 0.0090(12) 0.0018(12)
C4 0.0262(14) 0.0333(18) 0.057(2) -0.0028(16) 0.0193(14) 0.0016(13)
C5 0.0330(15) 0.0326(18) 0.0501(19) -0.0026(15) 0.0248(14) 0.0009(14)
C6 0.0336(14) 0.0307(17) 0.0385(15) 0.0001(14) 0.0182(13) 0.0018(13)
C7 0.0229(12) 0.0226(14) 0.0349(14) 0.0014(12) 0.0108(11) 0.0013(11)
C8 0.0242(12) 0.0198(14) 0.0350(14) -0.0023(12) 0.0135(11) -0.0007(11)
C9 0.0281(13) 0.0269(15) 0.0310(14) 0.0021(12) 0.0056(11) 0.0050(12)
C10 0.0296(14) 0.0282(16) 0.0317(14) 0.0020(13) 0.0088(12) 0.0053(12)
C11 0.0411(16) 0.042(2) 0.0324(15) 0.0011(15) 0.0129(13) 0.0072(15)
C12 0.0399(17) 0.048(2) 0.0372(16) 0.0071(16) 0.0136(14) 0.0075(16)
C13 0.066(2) 0.060(3) 0.0402(19) 0.008(2) 0.0236(18) 0.010(2)
C14 0.101(4) 0.090(4) 0.057(3) 0.013(3) 0.039(3) -0.001(3)
C15 0.212(8) 0.038(3) 0.136(6) -0.003(3) 0.136(6) 0.002(4)
C16 0.52(2) 0.060(4) 0.041(3) -0.003(3) -0.016(6) 0.106(8)
S2A 0.0439(6) 0.0501(8) 0.0531(7) 0.0036(6) 0.0138(5) 0.0019(6)
S2B 0.0336(15) 0.0270(16) 0.0515(19) 0.0103(15) -0.0023(14) 0.0044(13)
O5 0.095(2) 0.0376(16) 0.070(2) -0.0021(15) 0.0269(18) -0.0222(17)
C17 0.192(7) 0.068(4) 0.095(4) -0.025(3) 0.073(5) -0.067(5)
C18 0.077(3) 0.104(5) 0.068(3) -0.014(3) 0.036(3) -0.018(3)

loop_
_atom_type_symbol
_atom_type_description
_atom_type_scat_dispersion_real
_atom_type_scat_dispersion_imag
_atom_type_scat_source
C C 0.0033 0.0016 'International Tables Vol C Tables 4.2.6.8 and 6.1.1.4'
H H 0.0000 0.0000 'International Tables Vol C Tables 4.2.6.8 and 6.1.1.4'
Ag Ag -0.8971 1.1015 'International Tables Vol C Tables 4.2.6.8 and 6.1.1.4'
N N 0.0061 0.0033 'International Tables Vol C Tables 4.2.6.8 and 6.1.1.4'
O O 0.0106 0.0060 'International Tables Vol C Tables 4.2.6.8 and 6.1.1.4'
S S 0.1246 0.1234 'International Tables Vol C Tables 4.2.6.8 and 6.1.1.4'

loop_
_geom_angle_atom_site_label_1
_geom_angle_atom_site_label_2
_geom_angle_atom_site_label_3
_geom_angle
_geom_angle_site_symmetry_1
_geom_angle_site_symmetry_3
_geom_angle_publ_flag
O1 Ag1 O2 50.19(9) . . ?
O4 Ag1 O1 134.09(11) . . ?
O4 Ag1 O2 91.61(10) . . ?
N1 Ag1 O1 114.61(9) 3_666 . ?
N1 Ag1 O2 117.77(10) 3_666 . ?
N1 Ag1 O4 105.10(11) 3_666 . ?
N1 Ag1 N5 109.66(9) 3_666 . ?
N5 Ag1 O1 101.29(9) . . ?
N5 Ag1 O2 131.47(11) . . ?
N5 Ag1 O4 85.44(9) . . ?
O4 S1 C15 107.6(2) . . ?
O4 S1 C16 106.4(3) . . ?
C15 S1 C16 98.5(5) . . ?
N6 O1 Ag1 96.87(19) . . ?
N6 O2 Ag1 95.1(2) . . ?
S1 O4 Ag1 126.93(15) . . ?
C1 N1 Ag1 124.28(19) . 3_666 ?
C7 N1 Ag1 117.2(2) . 3_666 ?
C7 N1 C1 117.8(3) . . ?
C8 N2 C2 116.0(3) . . ?
N4 N3 C8 120.1(2) . . ?
N4 N3 C9 111.4(2) . . ?
C9 N3 C8 128.4(2) . . ?
N5 N4 N3 105.8(2) . . ?
N4 N5 Ag1 121.3(2) . . ?
N4 N5 C10 110.4(2) . . ?
C10 N5 Ag1 123.8(2) . . ?
O2 N6 O1 117.8(3) . . ?
O3 N6 O1 120.5(3) . . ?
O3 N6 O2 121.6(3) . . ?
N1 C1 C2 120.1(2) . . ?
N1 C1 C6 119.9(3) . . ?
C6 C1 C2 120.0(3) . . ?
N2 C2 C1 121.0(2) . . ?
N2 C2 C3 119.9(3) . . ?
C3 C2 C1 119.0(3) . . ?
C4 C3 C2 119.5(3) . . ?
C3 C4 C5 121.6(3) . . ?
C6 C5 C4 120.0(3) . . ?
C5 C6 C1 119.8(3) . . ?
N1 C7 C8 120.5(3) . . ?
N2 C8 N3 116.4(3) . . ?
N2 C8 C7 124.7(3) . . ?
C7 C8 N3 118.8(2) . . ?
N3 C9 C10 104.9(3) . . ?
N5 C10 C11 121.6(3) . . ?
C9 C10 N5 107.5(3) . . ?
C9 C10 C11 130.8(3) . . ?
C10 C11 C12 114.0(3) . . ?
C13 C12 C11 111.7(3) . . ?
C14 C13 C12 114.1(4) . . ?
O5 S2A C17 109.3(3) . . ?
O5 S2A C18 106.8(3) . . ?
C17 S2A C18 98.4(3) . . ?
O5 S2B C18 109.2(3) . . ?
C17 S2B O5 112.0(4) . . ?
C17 S2B C18 112.8(4) . . ?

loop_
_geom_bond_atom_site_label_1
_geom_bond_atom_site_label_2
_geom_bond_distance
_geom_bond_site_symmetry_2
_geom_bond_publ_flag
Ag1 O1 2.498(3) . ?
Ag1 O2 2.539(3) . ?
Ag1 O4 2.427(3) . ?
Ag1 N1 2.309(3) 3_666 ?
Ag1 N5 2.310(3) . ?
S1 O4 1.511(3) . ?
S1 C15 1.709(5) . ?
S1 C16 1.734(7) . ?
O1 N6 1.252(4) . ?
O2 N6 1.243(4) . ?
O3 N6 1.228(4) . ?
N1 C1 1.375(3) . ?
N1 C7 1.307(4) . ?
N2 C2 1.368(4) . ?
N2 C8 1.290(4) . ?
N3 N4 1.349(3) . ?
N3 C8 1.422(4) . ?
N3 C9 1.352(4) . ?
N4 N5 1.310(4) . ?
N5 C10 1.364(4) . ?
C1 C2 1.423(4) . ?
C1 C6 1.404(4) . ?
C2 C3 1.411(4) . ?
C3 C4 1.367(5) . ?
C4 C5 1.406(5) . ?
C5 C6 1.377(4) . ?
C7 C8 1.421(4) . ?
C9 C10 1.361(4) . ?
C10 C11 1.498(5) . ?
C11 C12 1.525(5) . ?
C12 C13 1.521(5) . ?
C13 C14 1.513(6) . ?
S2A O5 1.473(3) . ?
S2A C17 1.707(6) . ?
S2A C18 1.802(5) . ?
S2B O5 1.589(5) . ?
S2B C17 1.544(7) . ?
S2B C18 1.646(6) . ?
